data_1565229
loop_
_publ_author_name
'Li, Peng-Fei'
'Ai, Yong'
'Zeng, Yu-Ling'
'Liu, Jun-Chao'
'Xu, Zhe-Kun'
'Wang, Zhong-Xia'

_publ_section_title
;
 Highest-Tc single-component homochiral organic ferroelectrics
;
_journal_issue 3
_journal_name_full 'Chemical Science'
_journal_page_first 657
_journal_page_last 664
_journal_paper_doi 10.1039/D1SC04322F
_journal_volume 13
_journal_year 2022
_chemical_formula_moiety 'C10 H15 N O2 S'
_chemical_formula_sum 'C10 H15 N O2 S'
_chemical_formula_weight 213.29
_chemical_name_systematic Rac-CSAI
_space_group_crystal_system monoclinic
_space_group_IT_number 11
_space_group_name_Hall '-P 2yb'
_space_group_name_H-M_alt 'P 1 21/m 1'
_atom_sites_solution_hydrogens difmap
_audit_creation_method SHELXL-2014/7
_audit_update_record
;
2021-06-02 deposited with the CCDC.	2021-11-15 downloaded from the CCDC.
;
_cell_angle_alpha 90
_cell_angle_beta 94.8730(10)
_cell_angle_gamma 90
_cell_formula_units_Z 2
_cell_length_a 7.69900(10)
_cell_length_b 7.61190(10)
_cell_length_c 8.95990(10)
_cell_measurement_reflns_used 2745
_cell_measurement_temperature 100(2)
_cell_measurement_theta_max 75.3550
_cell_measurement_theta_min 5.7610
_cell_volume 523.188(11)
_computing_structure_refinement 'SHELXL-2014/7 (Sheldrick, 2014)'
_diffrn_ambient_temperature 100(2)
_diffrn_measured_fraction_theta_full 0.979
_diffrn_measured_fraction_theta_max 0.933
_diffrn_measurement_device_type 'XtaLAB Synergy R, DW system, HyPix'
_diffrn_radiation_type CuK\a
_diffrn_radiation_wavelength 1.54178
_diffrn_reflns_av_R_equivalents 0.0117
_diffrn_reflns_av_unetI/netI 0.0094
_diffrn_reflns_Laue_measured_fraction_full 0.979
_diffrn_reflns_Laue_measured_fraction_max 0.933
_diffrn_reflns_limit_h_max 8
_diffrn_reflns_limit_h_min -9
_diffrn_reflns_limit_k_max 8
_diffrn_reflns_limit_k_min -9
_diffrn_reflns_limit_l_max 11
_diffrn_reflns_limit_l_min -11
_diffrn_reflns_number 2983
_diffrn_reflns_point_group_measured_fraction_full 0.979
_diffrn_reflns_point_group_measured_fraction_max 0.933
_diffrn_reflns_theta_full 67.679
_diffrn_reflns_theta_max 75.517
_diffrn_reflns_theta_min 5.767
_exptl_absorpt_coefficient_mu 2.546
_exptl_crystal_colour colorless
_exptl_crystal_density_diffrn 1.354
_exptl_crystal_description block
_exptl_crystal_F_000 228
_refine_diff_density_max 0.408
_refine_diff_density_min -0.339
_refine_diff_density_rms 0.048
_refine_ls_extinction_coef 0.037(7)
_refine_ls_extinction_expression Fc^*^=kFc[1+0.001xFc^2^\l^3^/sin(2\q)]^-1/4^
_refine_ls_extinction_method 'SHELXL-2014/7 (Sheldrick 2014'
_refine_ls_goodness_of_fit_ref 1.116
_refine_ls_hydrogen_treatment constr
_refine_ls_matrix_type full
_refine_ls_number_parameters 98
_refine_ls_number_reflns 1099
_refine_ls_number_restraints 5
_refine_ls_restrained_S_all 1.215
_refine_ls_R_factor_all 0.0350
_refine_ls_R_factor_gt 0.0348
_refine_ls_shift/su_max 0.000
_refine_ls_shift/su_mean 0.000
_refine_ls_structure_factor_coef Fsqd
_refine_ls_weighting_details 'w=1/[\s^2^(Fo^2^)+(0.0352P)^2^+0.3974P] where P=(Fo^2^+2Fc^2^)/3'
_refine_ls_weighting_scheme calc
_refine_ls_wR_factor_gt 0.0870
_refine_ls_wR_factor_ref 0.0871
_reflns_Friedel_coverage 0.000
_reflns_number_gt 1093
_reflns_number_total 1099
_reflns_threshold_expression 'I > 2\s(I)'
_cod_data_source_file d1sc04322f2.cif
_cod_data_source_block P21
_cod_depositor_comments 'Adding full bibliography for 1565226--1565230.cif.'
_cod_original_sg_symbol_H-M 'P 21/m'
_cod_database_code 1565229
_shelx_shelxl_version_number 2014/7
_shelx_space_group_comment
;
The symmetry employed for this shelxl refinement is uniquely defined
by the following loop, which should always be used as a source of
symmetry information in preference to the above space-group names.
They are only intended as comments.
;

loop_
_space_group_symop_operation_xyz
'x, y, z'
'-x, y+1/2, -z'
'-x, -y, -z'
'x, -y-1/2, z'

loop_
_atom_site_label
_atom_site_type_symbol
_atom_site_fract_x
_atom_site_fract_y
_atom_site_fract_z
_atom_site_U_iso_or_equiv
_atom_site_adp_type
_atom_site_occupancy
_atom_site_site_symmetry_order
_atom_site_calc_flag
_atom_site_refinement_flags_posn
_atom_site_refinement_flags_adp
_atom_site_refinement_flags_occupancy
_atom_site_disorder_assembly
_atom_site_disorder_group
S1 S 0.28906(6) 0.2500 0.39729(5) 0.0191(2) Uani 1 2 d S T P . .
O1 O 0.31162(15) 0.41110(15) 0.31794(12) 0.0277(3) Uani 1 1 d . . . . .
C1 C 0.4156(3) 0.2500 0.5765(2) 0.0196(5) Uani 1 2 d S T P . .
H1A H 0.5082 0.3347 0.5788 0.023 Uiso 0.5 1 d R U P . .
H1B H 0.4640 0.1360 0.5998 0.023 Uiso 0.5 1 d R U P . .
N1 N 0.0890(2) 0.2500 0.4591(2) 0.0260(5) Uani 1 2 d S T P . .
C2 C 0.1045(3) 0.2500 0.6004(3) 0.0232(5) Uani 1 2 d S T P . .
C4 C -0.0287(3) 0.2500 0.7133(3) 0.0269(5) Uani 1 2 d S T P . .
H4A H -0.1009 0.1471 0.7044 0.032 Uiso 0.5 1 d R U P . .
H4B H -0.1009 0.3529 0.7044 0.032 Uiso 0.5 1 d R U P . .
C5 C 0.0893(4) 0.2500 0.8600(3) 0.0663(13) Uani 1 2 d DS T P . .
H5A H 0.0422 0.2026 0.9473 0.080 Uiso 0.5 1 d R U P . .
C9 C 0.4137(3) 0.2500 0.9495(3) 0.0438(8) Uani 1 2 d DS T P . .
H9A H 0.4043 0.1852 1.0403 0.066 Uiso 0.5 1 d R U P . .
H9B H 0.5242 0.2256 0.9116 0.066 Uiso 0.5 1 d R U P . .
H9C H 0.4050 0.3735 0.9694 0.066 Uiso 0.5 1 d R U P . .
C10 C 0.2413(5) -0.0036(5) 0.8045(5) 0.0259(9) Uani 0.5 1 d D . P . .
H10A H 0.1461 -0.0237 0.7302 0.039 Uiso 0.5 1 d R U P . .
H10B H 0.3467 -0.0496 0.7697 0.039 Uiso 0.5 1 d R U P . .
H10C H 0.2182 -0.0614 0.8960 0.039 Uiso 0.5 1 d R U P . .
C3 C 0.2800(3) 0.3001(4) 0.6841(3) 0.0194(7) Uani 0.5 1 d D . P . .
C6 C 0.1394(5) 0.4829(5) 0.8606(4) 0.0270(7) Uani 0.5 1 d D . P . .
H6A H 0.1948 0.5195 0.9555 0.032 Uiso 0.5 1 d R U P . .
H6B H 0.0363 0.5519 0.8375 0.032 Uiso 0.5 1 d R U P . .
C7 C 0.2666(5) 0.4944(5) 0.7355(5) 0.0223(8) Uani 0.5 1 d D . P . .
H7A H 0.2193 0.5677 0.6547 0.027 Uiso 0.5 1 d R U P . .
H7B H 0.3782 0.5394 0.7734 0.027 Uiso 0.5 1 d R U P . .
C8 C 0.2623(4) 0.1941(4) 0.8300(3) 0.0226(7) Uani 0.5 1 d D . P . .

loop_
_atom_site_aniso_label
_atom_site_aniso_U_11
_atom_site_aniso_U_22
_atom_site_aniso_U_33
_atom_site_aniso_U_23
_atom_site_aniso_U_13
_atom_site_aniso_U_12
S1 0.0213(3) 0.0176(3) 0.0181(3) 0.000 -0.00006(18) 0.000
O1 0.0363(6) 0.0217(7) 0.0248(6) 0.0051(5) 0.0005(4) -0.0010(5)
C1 0.0173(10) 0.0219(10) 0.0191(10) 0.000 -0.0004(7) 0.000
N1 0.0196(9) 0.0325(11) 0.0252(9) 0.000 -0.0019(7) 0.000
C2 0.0171(10) 0.0253(11) 0.0269(11) 0.000 -0.0002(8) 0.000
C4 0.0188(10) 0.0299(12) 0.0326(12) 0.000 0.0061(9) 0.000
C5 0.0260(14) 0.151(4) 0.0227(13) 0.000 0.0076(10) 0.000
C9 0.0315(13) 0.080(2) 0.0192(11) 0.000 -0.0021(10) 0.000
C10 0.033(2) 0.0186(17) 0.027(2) 0.0031(18) 0.003(2) -0.0002(14)
C3 0.0165(12) 0.0216(18) 0.0198(13) -0.0004(10) 0.0003(10) 0.0007(9)
C6 0.0266(16) 0.0288(18) 0.0262(16) -0.0061(14) 0.0060(14) 0.0034(14)
C7 0.0233(16) 0.0190(17) 0.0245(19) -0.0022(17) 0.0004(17) -0.0001(13)
C8 0.0255(14) 0.0220(16) 0.0202(13) 0.0013(10) 0.0022(11) -0.0002(10)

loop_
_atom_type_symbol
_atom_type_description
_atom_type_scat_dispersion_real
_atom_type_scat_dispersion_imag
_atom_type_scat_source
C C 0.0181 0.0091 'International Tables Vol C Tables 4.2.6.8 and 6.1.1.4'
H H 0.0000 0.0000 'International Tables Vol C Tables 4.2.6.8 and 6.1.1.4'
N N 0.0311 0.0180 'International Tables Vol C Tables 4.2.6.8 and 6.1.1.4'
O O 0.0492 0.0322 'International Tables Vol C Tables 4.2.6.8 and 6.1.1.4'
S S 0.3331 0.5567 'International Tables Vol C Tables 4.2.6.8 and 6.1.1.4'

loop_
_geom_angle_atom_site_label_1
_geom_angle_atom_site_label_2
_geom_angle_atom_site_label_3
_geom_angle
_geom_angle_site_symmetry_1
_geom_angle_site_symmetry_3
_geom_angle_publ_flag
O1 S1 O1 117.37(10) 4_565 . ?
O1 S1 N1 108.43(6) 4_565 . ?
O1 S1 N1 108.43(6) . . ?
O1 S1 C1 111.19(5) 4_565 . ?
O1 S1 C1 111.19(6) . . ?
N1 S1 C1 98.47(9) . . ?
C3 C1 C3 28.9(2) . 4_565 ?
C3 C1 S1 102.41(15) . . ?
C3 C1 S1 102.41(15) 4_565 . ?
C3 C1 H1A 111.4 . . ?
C3 C1 H1A 134.4 4_565 . ?
S1 C1 H1A 111.3 . . ?
C3 C1 H1B 111.2 . . ?
C3 C1 H1B 84.9 4_565 . ?
S1 C1 H1B 111.3 . . ?
H1A C1 H1B 109.2 . . ?
C2 N1 S1 108.63(15) . . ?
N1 C2 C4 131.7(2) . . ?
N1 C2 C3 119.6(2) . 4_565 ?
C4 C2 C3 107.10(19) . 4_565 ?
N1 C2 C3 119.6(2) . . ?
C4 C2 C3 107.10(19) . . ?
C3 C2 C3 28.8(2) 4_565 . ?
C2 C4 C5 100.89(19) . . ?
C2 C4 H4A 111.6 . . ?
C5 C4 H4A 111.6 . . ?
C2 C4 H4B 111.6 . . ?
C5 C4 H4B 111.6 . . ?
H4A C4 H4B 109.4 . . ?
C8 C5 C8 34.3(3) . 4_565 ?
C8 C5 C4 109.2(2) . . ?
C8 C5 C4 109.2(2) 4_565 . ?
C8 C5 C6 60.89(17) . 4_565 ?
C8 C5 C6 95.1(2) 4_565 4_565 ?
C4 C5 C6 96.48(15) . 4_565 ?
C8 C5 C6 95.1(2) . . ?
C8 C5 C6 60.89(17) 4_565 . ?
C4 C5 C6 96.48(15) . . ?
C6 C5 C6 155.5(3) 4_565 . ?
C8 C5 H5A 117.3 . . ?
C8 C5 H5A 132.9 4_565 . ?
C4 C5 H5A 117.5 . . ?
C6 C5 H5A 74.1 4_565 . ?
C6 C5 H5A 117.4 . . ?
C8 C9 C8 31.4(2) 4_565 . ?
C8 C9 H9A 127.7 4_565 . ?
C8 C9 H9A 109.5 . . ?
C8 C9 H9B 116.1 4_565 . ?
C8 C9 H9B 109.6 . . ?
H9A C9 H9B 109.5 . . ?
C8 C9 H9C 78.6 4_565 . ?
C8 C9 H9C 109.4 . . ?
H9A C9 H9C 109.5 . . ?
H9B C9 H9C 109.5 . . ?
C7 C10 C6 140.1(8) 4_565 4_565 ?
C7 C10 C8 90.0(6) 4_565 . ?
C6 C10 C8 81.0(3) 4_565 . ?
C7 C10 C3 47.6(5) 4_565 4_565 ?
C6 C10 C3 109.1(4) 4_565 4_565 ?
C8 C10 C3 43.32(18) . 4_565 ?
C7 C10 H10A 68.9 4_565 . ?
C6 C10 H10A 77.5 4_565 . ?
C8 C10 H10A 109.0 . . ?
C3 C10 H10A 83.4 4_565 . ?
C7 C10 H10B 54.3 4_565 . ?
C6 C10 H10B 164.0 4_565 . ?
C8 C10 H10B 109.1 . . ?
C3 C10 H10B 86.3 4_565 . ?
H10A C10 H10B 109.5 . . ?
C7 C10 H10C 158.2 4_565 . ?
C6 C10 H10C 54.6 4_565 . ?
C8 C10 H10C 110.4 . . ?
C3 C10 H10C 153.6 4_565 . ?
H10A C10 H10C 109.5 . . ?
H10B C10 H10C 109.5 . . ?
C3 C3 C8 91.90(18) 4_565 4_565 ?
C3 C3 C1 75.54(11) 4_565 . ?
C8 C3 C1 139.7(3) 4_565 . ?
C3 C3 C2 75.62(11) 4_565 . ?
C8 C3 C2 109.2(2) 4_565 . ?
C1 C3 C2 104.47(19) . . ?
C3 C3 C8 58.68(15) 4_565 . ?
C8 C3 C8 33.2(2) 4_565 . ?
C1 C3 C8 121.0(2) . . ?
C2 C3 C8 98.3(2) . . ?
C3 C3 C7 161.99(18) 4_565 . ?
C8 C3 C7 70.2(2) 4_565 . ?
C1 C3 C7 119.4(2) . . ?
C2 C3 C7 107.6(2) . . ?
C8 C3 C7 103.4(2) . . ?
C3 C3 C10 143.55(16) 4_565 4_565 ?
C8 C3 C10 52.2(2) 4_565 4_565 ?
C1 C3 C10 134.5(2) . 4_565 ?
C2 C3 C10 107.5(2) . 4_565 ?
C8 C3 C10 85.2(2) . 4_565 ?
C7 C3 C10 18.48(16) . 4_565 ?
C10 C6 C7 16.0(3) 4_565 . ?
C10 C6 C8 63.9(3) 4_565 4_565 ?
C7 C6 C8 62.0(2) . 4_565 ?
C10 C6 C5 109.6(3) 4_565 . ?
C7 C6 C5 101.6(3) . . ?
C8 C6 C5 48.64(16) 4_565 . ?
C10 C6 H6A 95.3 4_565 . ?
C7 C6 H6A 111.3 . . ?
C8 C6 H6A 99.4 4_565 . ?
C5 C6 H6A 111.4 . . ?
C10 C6 H6B 119.0 4_565 . ?
C7 C6 H6B 111.9 . . ?
C8 C6 H6B 150.4 4_565 . ?
C5 C6 H6B 111.3 . . ?
H6A C6 H6B 109.2 . . ?
C10 C7 C6 23.9(5) 4_565 . ?
C10 C7 C3 113.9(6) 4_565 . ?
C6 C7 C3 102.8(3) . . ?
C10 C7 C8 66.4(5) 4_565 4_565 ?
C6 C7 C8 62.8(2) . 4_565 ?
C3 C7 C8 48.47(18) . 4_565 ?
C10 C7 H7A 121.1 4_565 . ?
C6 C7 H7A 110.8 . . ?
C3 C7 H7A 111.1 . . ?
C8 C7 H7A 149.3 4_565 . ?
C10 C7 H7B 87.6 4_565 . ?
C6 C7 H7B 111.4 . . ?
C3 C7 H7B 111.3 . . ?
C8 C7 H7B 100.5 4_565 . ?
H7A C7 H7B 109.3 . . ?
C8 C8 C3 88.10(18) 4_565 4_565 ?
C8 C8 C5 72.87(13) 4_565 . ?
C3 C8 C5 110.3(3) 4_565 . ?
C8 C8 C10 169.9(2) 4_565 . ?
C3 C8 C10 84.5(3) 4_565 . ?
C5 C8 C10 103.3(3) . . ?
C8 C8 C3 58.68(15) 4_565 . ?
C3 C8 C3 29.4(2) 4_565 . ?
C5 C8 C3 98.8(2) . . ?
C10 C8 C3 113.7(3) . . ?
C8 C8 C9 74.30(11) 4_565 . ?
C3 C8 C9 121.9(3) 4_565 . ?
C5 C8 C9 115.8(2) . . ?
C10 C8 C9 115.5(2) . . ?
C3 C8 C9 108.6(2) . . ?
C8 C8 C7 149.35(17) 4_565 4_565 ?
C3 C8 C7 61.3(2) 4_565 4_565 ?
C5 C8 C7 114.0(2) . 4_565 ?
C10 C8 C7 23.59(16) . 4_565 ?
C3 C8 C7 90.7(2) . 4_565 ?
C9 C8 C7 122.2(2) . 4_565 ?
C8 C8 C6 143.23(17) 4_565 4_565 ?
C3 C8 C6 107.1(3) 4_565 4_565 ?
C5 C8 C6 70.47(19) . 4_565 ?
C10 C8 C6 35.1(2) . 4_565 ?
C3 C8 C6 130.1(2) . 4_565 ?
C9 C8 C6 120.0(2) . 4_565 ?
C7 C8 C6 55.20(19) 4_565 4_565 ?

loop_
_geom_bond_atom_site_label_1
_geom_bond_atom_site_label_2
_geom_bond_distance
_geom_bond_site_symmetry_2
_geom_bond_publ_flag
S1 O1 1.4354(11) 4_565 ?
S1 O1 1.4354(11) . ?
S1 N1 1.6807(19) . ?
S1 C1 1.806(2) . ?
C1 C3 1.528(3) . ?
C1 C3 1.528(3) 4_565 ?
C1 H1A 0.9600 . ?
C1 H1B 0.9600 . ?
N1 C2 1.261(3) . ?
C2 C4 1.501(3) . ?
C2 C3 1.537(3) 4_565 ?
C2 C3 1.537(3) . ?
C4 C5 1.533(4) . ?
C4 H4A 0.9600 . ?
C4 H4B 0.9600 . ?
C5 C8 1.445(4) . ?
C5 C8 1.445(4) 4_565 ?
C5 C6 1.814(4) 4_565 ?
C5 C6 1.814(4) . ?
C5 H5A 0.9600 . ?
C9 C8 1.573(4) 4_565 ?
C9 C8 1.573(4) . ?
C9 H9A 0.9600 . ?
C9 H9B 0.9600 . ?
C9 H9C 0.9600 . ?
C10 C7 0.668(4) 4_565 ?
C10 C6 0.979(5) 4_565 ?
C10 C8 1.529(5) . ?
C10 C3 1.925(5) 4_565 ?
C10 H10A 0.9600 . ?
C10 H10B 0.9600 . ?
C10 H10C 0.9601 . ?
C3 C3 0.763(6) 4_565 ?
C3 C8 1.327(4) 4_565 ?
C3 C8 1.553(4) . ?
C3 C7 1.555(5) . ?
C3 C10 1.925(5) 4_565 ?
C6 C10 0.979(5) 4_565 ?
C6 C7 1.552(5) . ?
C6 C8 1.681(4) 4_565 ?
C6 H6A 0.9600 . ?
C6 H6B 0.9600 . ?
C7 C10 0.668(4) 4_565 ?
C7 C8 1.668(5) 4_565 ?
C7 H7A 0.9600 . ?
C7 H7B 0.9600 . ?
C8 C8 0.851(6) 4_565 ?
C8 C3 1.327(4) 4_565 ?
C8 C7 1.668(5) 4_565 ?
C8 C6 1.681(4) 4_565 ?
